data_7023897
loop_
_publ_author_name
'Liu, Yong-Chao'
'Fu, Chun-Hua'
'Zheng, Shou-Tian'
'Zhao, Jun-Wei'
'Yang, Guo-Yu'

_publ_section_title
;
 Hexa-substituted polyoxometalates made of trivacant Dawson {P2W15}
 fragments and {Ni6} clusters under hydrothermal conditions.
;
_journal_issue 48
_journal_name_full 'Dalton transactions (Cambridge, England : 2003)'
_journal_page_first 16676
_journal_page_last 16679
_journal_paper_doi 10.1039/c3dt51786a
_journal_volume 42
_journal_year 2013
_chemical_formula_sum 'C12 H60 N9 Ni6 O66.5 P2 W15'
_chemical_formula_weight 4566.64
_chemical_name_systematic
; 
 ? 
;
_space_group_IT_number 14
_symmetry_cell_setting monoclinic
_symmetry_space_group_name_Hall '-P 2ybc'
_symmetry_space_group_name_H-M 'P 1 21/c 1'
_atom_sites_solution_primary direct
_atom_sites_solution_secondary difmap
_audit_creation_method SHELXL-97
_cell_angle_alpha 90.00
_cell_angle_beta 95.649(5)
_cell_angle_gamma 90.00
_cell_formula_units_Z 4
_cell_length_a 14.850(5)
_cell_length_b 17.906(6)
_cell_length_c 28.881(10)
_cell_measurement_reflns_used 13405
_cell_measurement_temperature 293(2)
_cell_measurement_theta_max 25.00
_cell_measurement_theta_min 2.07
_cell_volume 7642(4)
_computing_cell_refinement 'Bruker XSCANS'
_computing_data_collection 'Bruker XSCANS'
_computing_data_reduction 'Bruker SHELXTL'
_computing_molecular_graphics 'Bruker SHELXTL'
_computing_publication_material 'Bruker SHELXTL'
_computing_structure_refinement 'SHELXL-97 (Sheldrick, 1997)'
_computing_structure_solution 'SHELXS-97 (Sheldrick, 1990)'
_diffrn_ambient_temperature 293(2)
_diffrn_measured_fraction_theta_full 0.996
_diffrn_measured_fraction_theta_max 0.996
_diffrn_measurement_device_type 'Mercury CCD'
_diffrn_measurement_method '\w scans'
_diffrn_radiation_monochromator graphite
_diffrn_radiation_source 'fine-focus sealed tube'
_diffrn_radiation_type MoK\a
_diffrn_radiation_wavelength 0.71073
_diffrn_reflns_av_R_equivalents 0.1095
_diffrn_reflns_av_sigmaI/netI 0.1051
_diffrn_reflns_limit_h_max 15
_diffrn_reflns_limit_h_min -17
_diffrn_reflns_limit_k_max 20
_diffrn_reflns_limit_k_min -21
_diffrn_reflns_limit_l_max 34
_diffrn_reflns_limit_l_min -34
_diffrn_reflns_number 46664
_diffrn_reflns_theta_full 25.00
_diffrn_reflns_theta_max 25.00
_diffrn_reflns_theta_min 2.07
_diffrn_standards_decay_% none
_diffrn_standards_interval_count none
_diffrn_standards_interval_time none
_diffrn_standards_number none
_exptl_absorpt_coefficient_mu 24.064
_exptl_absorpt_correction_T_max 0.3791
_exptl_absorpt_correction_T_min 0.1229
_exptl_absorpt_correction_type multi-scan
_exptl_absorpt_process_details SADABS
_exptl_crystal_colour green
_exptl_crystal_density_diffrn 3.969
_exptl_crystal_density_method 'not measured'
_exptl_crystal_description prism
_exptl_crystal_F_000 8140
_exptl_crystal_size_max 0.16
_exptl_crystal_size_mid 0.09
_exptl_crystal_size_min 0.05
_refine_diff_density_max 4.442
_refine_diff_density_min -3.239
_refine_diff_density_rms 0.536
_refine_ls_extinction_method none
_refine_ls_goodness_of_fit_ref 1.074
_refine_ls_matrix_type full
_refine_ls_number_parameters 923
_refine_ls_number_reflns 13405
_refine_ls_number_restraints 97
_refine_ls_restrained_S_all 1.072
_refine_ls_R_factor_all 0.1242
_refine_ls_R_factor_gt 0.0844
_refine_ls_shift/su_max 0.004
_refine_ls_shift/su_mean 0.000
_refine_ls_structure_factor_coef Fsqd
_refine_ls_weighting_details 'calc w=1/[\s^2^(Fo^2^)+(0.0939P)^2^+374.2928P] where P=(Fo^2^+2Fc^2^)/3'
_refine_ls_weighting_scheme calc
_refine_ls_wR_factor_gt 0.2030
_refine_ls_wR_factor_ref 0.2311
_reflns_number_gt 9001
_reflns_number_total 13405
_reflns_threshold_expression >2sigma(I)
_cod_data_source_file c3dt51786a.txt
_cod_data_source_block 2
_cod_original_cell_volume 7642(5)
_cod_original_sg_symbol_H-M P2(1)/c
_cod_original_formula_sum 'C12 H60 N9 Ni6 O66.50 P2 W15'
_cod_database_code 7023897

loop_
_symmetry_equiv_pos_as_xyz
'x, y, z'
'-x, y+1/2, -z+1/2'
'-x, -y, -z'
'x, -y-1/2, z-1/2'

loop_
_atom_site_label
_atom_site_type_symbol
_atom_site_fract_x
_atom_site_fract_y
_atom_site_fract_z
_atom_site_U_iso_or_equiv
_atom_site_adp_type
_atom_site_occupancy
_atom_site_symmetry_multiplicity
_atom_site_calc_flag
_atom_site_refinement_flags
W1 W 0.29299(9) 0.18082(8) 0.23289(4) 0.0375(3) Uani 1 1 d .
W2 W 0.06665(9) 0.21297(8) 0.22032(4) 0.0361(3) Uani 1 1 d .
W3 W 0.21368(9) 0.35885(8) 0.22789(4) 0.0372(3) Uani 1 1 d .
W4 W 0.26380(9) 0.06512(7) 0.33761(4) 0.0329(3) Uani 1 1 d .
W5 W 0.04112(9) 0.09807(7) 0.32534(4) 0.0324(3) Uani 1 1 d .
W6 W -0.04221(9) 0.29232(8) 0.32005(4) 0.0351(3) Uani 1 1 d .
W7 W 0.10302(9) 0.43557(8) 0.32759(4) 0.0358(3) Uani 1 1 d .
W8 W 0.34897(9) 0.39898(8) 0.34078(4) 0.0371(3) Uani 1 1 d .
W9 W 0.42456(8) 0.22297(8) 0.34627(4) 0.0369(3) Uani 1 1 d .
W10 W 0.26200(8) 0.06760(7) 0.46966(4) 0.0298(3) Uani 1 1 d .
W11 W 0.03926(8) 0.10231(7) 0.45661(4) 0.0287(3) Uani 1 1 d .
W12 W -0.04313(8) 0.29386(7) 0.45180(4) 0.0295(3) Uani 1 1 d .
W13 W 0.10503(8) 0.43497(7) 0.45915(4) 0.0286(3) Uani 1 1 d .
W14 W 0.34748(8) 0.39857(7) 0.47222(4) 0.0303(3) Uani 1 1 d .
W15 W 0.42260(8) 0.22200(8) 0.47746(4) 0.0314(3) Uani 1 1 d .
Ni1 Ni 0.3714(3) 0.1260(3) 0.57980(14) 0.0399(10) Uani 1 1 d .
Ni2 Ni 0.1645(3) 0.1563(2) 0.56211(11) 0.0278(8) Uani 1 1 d .
Ni3 Ni -0.0433(3) 0.1847(2) 0.55499(14) 0.0367(10) Uani 1 1 d .
Ni4 Ni 0.0948(2) 0.3181(2) 0.55825(12) 0.0282(8) Uani 1 1 d .
Ni5 Ni 0.2287(3) 0.4533(2) 0.56880(13) 0.0368(9) Uani 1 1 d .
Ni6 Ni 0.3002(2) 0.2886(2) 0.56900(12) 0.0272(8) Uani 1 1 d .
P1 P 0.1905(5) 0.2520(4) 0.3273(2) 0.0244(16) Uani 1 1 d .
P2 P 0.1872(4) 0.2532(4) 0.4695(2) 0.0204(14) Uani 1 1 d .
O1 O 0.3570(18) 0.1358(15) 0.1949(6) 0.054(7) Uani 1 1 d .
O2 O 0.1750(14) 0.1654(12) 0.1994(7) 0.039(5) Uani 1 1 d .
O3 O -0.0133(15) 0.1921(12) 0.1751(7) 0.041(5) Uani 1 1 d .
O4 O 0.1131(16) 0.3049(13) 0.1962(9) 0.054(7) Uani 1 1 d .
O5 O 0.2276(18) 0.4290(16) 0.1856(9) 0.060(7) Uani 1 1 d .
O6 O 0.2835(17) 0.2789(15) 0.2026(8) 0.056(7) Uani 1 1 d .
O7 O 0.2637(14) 0.1033(12) 0.2722(6) 0.034(5) Uani 1 1 d .
O8 O 0.0592(15) 0.1360(12) 0.2614(7) 0.038(5) Uani 1 1 d .
O9 O -0.0025(15) 0.2693(11) 0.2579(6) 0.036(5) Uani 1 1 d .
O10 O 0.1378(16) 0.4026(10) 0.2648(7) 0.038(5) Uani 1 1 d .
O11 O 0.3090(13) 0.3794(13) 0.2739(7) 0.038(5) Uani 1 1 d .
O12 O 0.3773(15) 0.2144(12) 0.2779(7) 0.038(5) Uani 1 1 d .
O13 O 0.1909(14) 0.2510(12) 0.2720(6) 0.033(5) Uani 1 1 d .
O14 O 0.1735(13) 0.1678(11) 0.3430(6) 0.032(5) Uani 1 1 d U
O15 O 0.1126(13) 0.3060(11) 0.3400(6) 0.031(5) Uani 1 1 d U
O16 O 0.2835(14) 0.2807(12) 0.3489(6) 0.033(5) Uani 1 1 d U
O17 O 0.3180(15) -0.0151(13) 0.3265(7) 0.047(6) Uani 1 1 d .
O18 O 0.1438(13) 0.0341(13) 0.3194(7) 0.040(5) Uani 1 1 d .
O19 O -0.0444(14) 0.0340(12) 0.3103(8) 0.041(5) Uani 1 1 d .
O20 O -0.0228(15) 0.1873(12) 0.3278(7) 0.040(5) Uani 1 1 d .
O21 O -0.1572(14) 0.2946(13) 0.3010(7) 0.042(5) Uani 1 1 d U
O22 O -0.0134(11) 0.3931(10) 0.3077(6) 0.023(4) Uani 1 1 d .
O23 O 0.0821(19) 0.5278(12) 0.3127(8) 0.055(7) Uani 1 1 d .
O24 O 0.2300(14) 0.4359(11) 0.3420(7) 0.035(5) Uani 1 1 d .
O25 O 0.4091(18) 0.4783(14) 0.3330(8) 0.059(8) Uani 1 1 d .
O26 O 0.4436(14) 0.3260(12) 0.3330(8) 0.045(6) Uani 1 1 d .
O27 O 0.5311(14) 0.1931(14) 0.3384(8) 0.049(6) Uani 1 1 d .
O28 O 0.3608(15) 0.1310(13) 0.3489(7) 0.044(6) Uani 1 1 d .
O29 O 0.2509(15) 0.0568(12) 0.3980(6) 0.039(5) Uani 1 1 d .
O30 O 0.0547(13) 0.0891(12) 0.3889(6) 0.030(5) Uani 1 1 d .
O31 O -0.0448(13) 0.3092(13) 0.3818(7) 0.040(6) Uani 1 1 d .
O32 O 0.0853(14) 0.4321(12) 0.3891(6) 0.039(5) Uani 1 1 d U
O33 O 0.3632(15) 0.3899(14) 0.4037(6) 0.046(6) Uani 1 1 d .
O34 O 0.4334(13) 0.2383(14) 0.4091(6) 0.038(6) Uani 1 1 d .
O35 O 0.3211(17) -0.0159(12) 0.4791(8) 0.050(6) Uani 1 1 d .
O36 O 0.1397(16) 0.0337(11) 0.4624(7) 0.038(5) Uani 1 1 d .
O37 O -0.0516(15) 0.0433(14) 0.4535(8) 0.050(6) Uani 1 1 d .
O38 O -0.0220(12) 0.1926(11) 0.4380(6) 0.026(4) Uani 1 1 d .
O39 O -0.1611(14) 0.2960(16) 0.4498(7) 0.052(7) Uani 1 1 d .
O40 O -0.0178(13) 0.3986(10) 0.4531(6) 0.027(4) Uani 1 1 d .
O41 O 0.0927(14) 0.5310(12) 0.4627(7) 0.039(5) Uani 1 1 d U
O42 O 0.2307(14) 0.4329(12) 0.4501(7) 0.039(5) Uani 1 1 d U
O43 O 0.4026(14) 0.4829(12) 0.4796(8) 0.044(6) Uani 1 1 d .
O44 O 0.4448(11) 0.3302(11) 0.4793(6) 0.025(4) Uani 1 1 d U
O45 O 0.5320(13) 0.1906(15) 0.4878(7) 0.046(6) Uani 1 1 d .
O46 O 0.3599(12) 0.1323(11) 0.4599(7) 0.033(5) Uani 1 1 d .
O47 O 0.1713(14) 0.1721(12) 0.4514(7) 0.038(5) Uani 1 1 d .
O48 O 0.1151(13) 0.3061(11) 0.4496(6) 0.032(5) Uani 1 1 d .
O49 O 0.2805(12) 0.2809(10) 0.4577(6) 0.023(4) Uani 1 1 d U
O50 O 0.2609(14) 0.0990(11) 0.5276(6) 0.031(5) Uani 1 1 d .
O51 O 0.0532(14) 0.1304(11) 0.5174(6) 0.032(5) Uani 1 1 d .
O52 O -0.0151(13) 0.2821(12) 0.5134(7) 0.036(5) Uani 1 1 d U
O53 O 0.1227(13) 0.4111(10) 0.5203(6) 0.030(5) Uani 1 1 d .
O54 O 0.3141(14) 0.3846(13) 0.5306(6) 0.038(5) Uani 1 1 d .
O55 O 0.3862(14) 0.2188(12) 0.5369(7) 0.040(5) Uani 1 1 d .
O56 O 0.1859(12) 0.2534(11) 0.5223(7) 0.028(4) Uani 1 1 d .
O57 O 0.1358(16) 0.0656(13) 0.6008(7) 0.047(6) Uani 1 1 d .
O58 O 0.0108(13) 0.3823(13) 0.5956(7) 0.038(5) Uani 1 1 d .
O59 O 0.4088(13) 0.3202(13) 0.6123(7) 0.040(5) Uani 1 1 d .
O60 O 0.2744(12) 0.1915(10) 0.6020(6) 0.025(4) Uani 1 1 d .
O61 O 0.0725(13) 0.2204(11) 0.5910(7) 0.032(5) Uani 1 1 d .
O62 O 0.2067(12) 0.3516(11) 0.5987(7) 0.032(5) Uani 1 1 d .
C1 C 0.562(2) 0.0819(19) 0.5815(12) 0.064 Uiso 1 1 d D
C2 C 0.549(2) 0.1509(19) 0.6094(12) 0.060 Uiso 1 1 d D
C3 C 0.474(3) -0.012(2) 0.5705(13) 0.065 Uiso 1 1 d D
C4 C 0.414(3) -0.024(3) 0.6085(14) 0.071(11) Uani 1 1 d DU
C5 C -0.241(3) 0.182(3) 0.5275(16) 0.079 Uiso 1 1 d .
C6 C -0.223(3) 0.249(3) 0.5572(17) 0.083 Uiso 1 1 d .
C7 C -0.089(3) 0.128(2) 0.6420(11) 0.080 Uiso 1 1 d D
C8 C -0.162(3) 0.181(2) 0.6231(14) 0.080 Uiso 1 1 d D
C9 C 0.326(3) 0.594(3) 0.5584(15) 0.078 Uiso 1 1 d D
C10 C 0.381(3) 0.553(2) 0.5946(16) 0.080 Uiso 1 1 d D
C11 C 0.280(2) 0.534(2) 0.6441(14) 0.080 Uiso 1 1 d D
C12 C 0.193(2) 0.493(3) 0.6502(11) 0.080 Uiso 1 1 d D
N1 N 0.4764(19) 0.0606(18) 0.5543(11) 0.059(8) Uani 1 1 d DU
N2 N 0.4643(19) 0.1660(19) 0.6304(10) 0.060(8) Uani 1 1 d DU
N3 N 0.344(2) 0.0268(18) 0.6164(10) 0.054(8) Uani 1 1 d U
N4 N -0.1357(19) 0.2417(16) 0.5918(10) 0.052(8) Uani 1 1 d D
N5 N -0.1581(19) 0.1464(17) 0.5109(10) 0.050(7) Uani 1 1 d U
N6 N -0.0506(19) 0.0940(15) 0.6012(8) 0.043(7) Uani 1 1 d D
N7 N 0.333(2) 0.4892(15) 0.6137(10) 0.052(8) Uani 1 1 d D
N8 N 0.252(2) 0.5501(16) 0.5331(10) 0.057(9) Uani 1 1 d D
N9 N 0.1329(17) 0.5042(15) 0.6070(9) 0.040(7) Uani 1 1 d D
OW1 O -0.364(2) 0.204(2) 0.2879(12) 0.093 Uiso 1 1 d .
OW2 O -0.2793(12) 0.2516(13) 0.2696(7) 0.041(5) Uani 1 1 d .
OW3 O -0.0420(16) 0.4020(11) 0.2077(7) 0.040(6) Uani 1 1 d .
OW4 O 0.1300(14) 0.0104(12) 0.2164(6) 0.033(5) Uani 1 1 d .
OW5 O 0.249(5) 0.594(4) 0.408(2) 0.10(2) Uiso 0.50 1 d P

loop_
_atom_site_aniso_label
_atom_site_aniso_U_11
_atom_site_aniso_U_22
_atom_site_aniso_U_33
_atom_site_aniso_U_23
_atom_site_aniso_U_13
_atom_site_aniso_U_12
W1 0.0416(8) 0.0430(8) 0.0285(6) 0.0011(6) 0.0070(5) 0.0067(6)
W2 0.0418(7) 0.0386(8) 0.0273(6) -0.0015(6) -0.0001(5) 0.0015(6)
W3 0.0457(8) 0.0390(8) 0.0269(6) 0.0032(6) 0.0034(6) 0.0008(6)
W4 0.0374(7) 0.0353(7) 0.0266(6) 0.0009(5) 0.0059(5) 0.0091(6)
W5 0.0354(7) 0.0344(7) 0.0273(6) -0.0020(5) 0.0017(5) -0.0017(6)
W6 0.0327(7) 0.0420(8) 0.0293(6) -0.0026(6) -0.0033(5) 0.0101(6)
W7 0.0439(8) 0.0357(8) 0.0271(6) 0.0020(5) -0.0002(5) 0.0087(6)
W8 0.0385(7) 0.0420(8) 0.0308(6) 0.0029(6) 0.0034(5) -0.0063(6)
W9 0.0277(7) 0.0523(9) 0.0313(6) 0.0027(6) 0.0060(5) 0.0049(6)
W10 0.0340(7) 0.0296(7) 0.0263(6) 0.0011(5) 0.0048(5) 0.0085(5)
W11 0.0298(6) 0.0286(7) 0.0282(6) -0.0019(5) 0.0055(5) -0.0025(5)
W12 0.0220(6) 0.0365(7) 0.0298(6) -0.0022(5) 0.0022(5) 0.0054(5)
W13 0.0331(7) 0.0280(7) 0.0242(6) -0.0014(5) 0.0002(5) 0.0061(5)
W14 0.0272(6) 0.0333(7) 0.0299(6) 0.0018(5) 0.0000(5) -0.0044(5)
W15 0.0233(6) 0.0431(8) 0.0278(6) 0.0021(5) 0.0022(5) 0.0065(5)
Ni1 0.038(2) 0.043(3) 0.039(2) 0.0037(19) 0.0051(18) 0.015(2)
Ni2 0.034(2) 0.029(2) 0.0202(16) -0.0001(16) 0.0029(15) 0.0056(17)
Ni3 0.032(2) 0.039(2) 0.040(2) -0.0060(19) 0.0127(18) -0.0039(19)
Ni4 0.0278(19) 0.032(2) 0.0255(17) -0.0020(16) 0.0050(15) 0.0047(17)
Ni5 0.043(2) 0.032(2) 0.033(2) -0.0001(18) -0.0061(18) 0.0031(19)
Ni6 0.031(2) 0.025(2) 0.0257(17) -0.0008(16) 0.0031(15) 0.0036(16)
P1 0.031(4) 0.023(4) 0.020(3) 0.000(3) 0.006(3) 0.005(3)
P2 0.017(3) 0.018(4) 0.026(3) 0.002(3) 0.000(3) 0.002(3)
O1 0.074(18) 0.075(19) 0.011(9) 0.001(11) -0.011(10) -0.008(15)
O2 0.037(12) 0.029(12) 0.050(13) -0.005(10) -0.003(10) -0.018(10)
O3 0.057(14) 0.041(14) 0.025(10) 0.014(10) 0.004(10) -0.006(11)
O4 0.049(15) 0.034(14) 0.077(17) 0.018(13) -0.004(13) -0.005(11)
O5 0.054(16) 0.072(19) 0.056(15) 0.011(14) 0.012(13) -0.001(14)
O6 0.059(16) 0.066(18) 0.046(14) -0.001(13) 0.024(12) 0.001(14)
O7 0.040(12) 0.039(13) 0.024(10) 0.007(9) 0.010(9) 0.000(10)
O8 0.048(13) 0.035(13) 0.031(11) 0.009(10) 0.008(10) 0.006(11)
O9 0.051(13) 0.027(12) 0.027(10) 0.006(9) -0.007(9) 0.012(10)
O10 0.068(15) 0.011(10) 0.035(11) 0.007(9) 0.006(11) 0.007(10)
O11 0.031(11) 0.053(14) 0.035(11) 0.008(10) 0.021(9) -0.010(10)
O12 0.054(14) 0.035(13) 0.028(10) 0.003(9) 0.016(10) 0.012(11)
O13 0.043(12) 0.042(13) 0.015(9) -0.017(9) -0.003(8) -0.003(10)
O14 0.032(5) 0.032(5) 0.032(5) -0.0006(10) 0.0031(11) 0.0003(10)
O15 0.036(8) 0.029(8) 0.025(7) 0.015(7) -0.013(6) -0.007(7)
O16 0.037(8) 0.038(9) 0.026(7) 0.006(7) 0.016(7) 0.010(7)
O17 0.049(14) 0.052(15) 0.042(12) 0.015(11) 0.013(11) 0.024(12)
O18 0.025(11) 0.046(14) 0.050(13) 0.003(11) 0.003(10) 0.018(10)
O19 0.032(12) 0.039(13) 0.054(13) 0.019(11) 0.010(10) -0.006(10)
O20 0.047(13) 0.031(12) 0.047(12) 0.011(10) 0.021(10) 0.024(10)
O21 0.033(8) 0.054(9) 0.039(8) -0.001(8) -0.001(7) 0.010(7)
O22 0.015(9) 0.023(10) 0.029(10) 0.003(8) -0.004(7) 0.013(8)
O23 0.09(2) 0.014(11) 0.059(15) -0.001(11) -0.008(14) 0.015(12)
O24 0.038(12) 0.030(12) 0.039(11) -0.004(10) 0.012(10) -0.009(10)
O25 0.079(18) 0.055(16) 0.041(13) -0.006(12) -0.001(12) -0.055(15)
O26 0.033(12) 0.034(13) 0.063(14) 0.025(11) -0.014(11) -0.010(10)
O27 0.029(12) 0.073(18) 0.047(13) -0.003(13) 0.019(10) 0.008(12)
O28 0.042(13) 0.048(15) 0.042(12) 0.016(11) 0.009(10) 0.010(11)
O29 0.046(13) 0.048(14) 0.023(10) 0.012(10) 0.010(9) -0.007(11)
O30 0.034(11) 0.044(13) 0.012(8) -0.004(9) 0.004(8) 0.008(10)
O31 0.022(10) 0.068(16) 0.028(10) -0.021(11) -0.002(8) 0.008(11)
O32 0.043(9) 0.050(9) 0.023(7) -0.006(7) 0.003(7) 0.008(8)
O33 0.040(13) 0.076(18) 0.021(10) -0.005(11) 0.004(9) -0.004(12)
O34 0.026(11) 0.079(17) 0.010(8) 0.001(10) 0.006(8) -0.014(11)
O35 0.070(17) 0.031(13) 0.050(14) -0.006(11) 0.015(12) 0.031(12)
O36 0.061(15) 0.013(10) 0.040(12) 0.002(9) 0.009(11) 0.002(10)
O37 0.035(13) 0.060(16) 0.056(14) -0.003(13) 0.003(11) -0.027(12)
O38 0.031(11) 0.030(11) 0.016(8) -0.012(8) 0.001(8) -0.003(9)
O39 0.026(12) 0.10(2) 0.033(11) -0.006(13) -0.005(9) 0.011(13)
O40 0.034(11) 0.015(10) 0.034(10) 0.003(8) 0.012(9) 0.006(8)
O41 0.038(8) 0.041(9) 0.037(8) 0.011(7) 0.006(7) 0.015(7)
O42 0.040(9) 0.040(9) 0.038(8) 0.017(7) 0.007(7) 0.000(7)
O43 0.029(12) 0.029(12) 0.075(16) -0.018(12) 0.010(11) -0.017(10)
O44 0.011(7) 0.034(8) 0.027(7) -0.005(7) -0.004(6) -0.011(6)
O45 0.022(11) 0.09(2) 0.024(10) 0.010(12) -0.004(8) 0.007(12)
O46 0.018(10) 0.027(11) 0.052(12) -0.010(10) -0.009(9) 0.013(8)
O47 0.032(12) 0.034(13) 0.049(13) -0.007(10) 0.014(10) -0.010(10)
O48 0.035(11) 0.036(12) 0.027(10) -0.001(9) 0.012(9) 0.004(10)
O49 0.029(8) 0.015(7) 0.025(7) -0.005(6) -0.002(6) 0.005(6)
O50 0.041(12) 0.028(12) 0.024(10) -0.002(9) 0.001(9) 0.015(10)
O51 0.041(12) 0.032(12) 0.026(10) 0.012(9) 0.014(9) 0.003(10)
O52 0.027(8) 0.045(9) 0.038(8) -0.007(7) 0.006(7) 0.007(7)
O53 0.038(12) 0.017(10) 0.033(10) 0.001(9) -0.006(9) 0.003(9)
O54 0.037(12) 0.056(15) 0.019(9) 0.003(10) 0.000(9) 0.022(11)
O55 0.032(12) 0.044(14) 0.042(12) -0.014(11) -0.004(9) 0.009(10)
O56 0.025(10) 0.021(10) 0.040(11) -0.001(9) 0.008(8) 0.011(8)
O57 0.058(15) 0.055(16) 0.027(11) 0.003(10) -0.003(10) -0.036(13)
O58 0.027(11) 0.055(15) 0.032(11) -0.001(10) -0.002(9) 0.018(10)
O59 0.024(11) 0.055(15) 0.040(12) -0.006(11) 0.000(9) -0.003(10)
O60 0.033(11) 0.025(11) 0.019(9) 0.010(8) 0.010(8) 0.007(9)
O61 0.029(11) 0.033(12) 0.034(11) -0.007(9) 0.009(9) 0.005(9)
O62 0.016(10) 0.032(12) 0.047(12) 0.004(10) 0.001(9) -0.002(9)
C4 0.071(13) 0.067(13) 0.077(14) 0.005(9) 0.018(10) 0.009(9)
N1 0.053(11) 0.058(12) 0.067(11) 0.000(9) 0.012(9) 0.017(9)
N2 0.056(11) 0.066(12) 0.057(11) -0.007(9) -0.005(9) 0.007(9)
N3 0.053(18) 0.06(2) 0.043(16) 0.025(15) -0.001(14) 0.017(14)
N4 0.040(16) 0.06(2) 0.062(18) 0.008(16) 0.022(14) 0.025(15)
N5 0.041(10) 0.051(11) 0.057(11) -0.006(9) 0.005(8) -0.002(8)
N6 0.056(18) 0.042(17) 0.036(14) 0.006(13) 0.022(13) -0.020(14)
N7 0.06(2) 0.035(17) 0.057(18) -0.018(15) -0.013(15) 0.014(15)
N8 0.09(3) 0.028(16) 0.050(18) -0.004(14) -0.003(17) 0.001(16)
N9 0.036(15) 0.035(16) 0.046(15) -0.019(13) 0.002(12) 0.018(12)
OW2 0.006(9) 0.056(15) 0.058(13) 0.001(12) -0.004(9) -0.009(9)
OW3 0.067(16) 0.025(12) 0.030(11) 0.005(9) 0.018(11) 0.017(11)
OW4 0.035(11) 0.038(13) 0.024(10) -0.001(9) -0.006(9) -0.009(10)

loop_
_atom_type_symbol
_atom_type_description
_atom_type_scat_dispersion_real
_atom_type_scat_dispersion_imag
_atom_type_scat_source
C C 0.0033 0.0016 'International Tables Vol C Tables 4.2.6.8 and 6.1.1.4'
H H 0.0000 0.0000 'International Tables Vol C Tables 4.2.6.8 and 6.1.1.4'
N N 0.0061 0.0033 'International Tables Vol C Tables 4.2.6.8 and 6.1.1.4'
O O 0.0106 0.0060 'International Tables Vol C Tables 4.2.6.8 and 6.1.1.4'
P P 0.1023 0.0942 'International Tables Vol C Tables 4.2.6.8 and 6.1.1.4'
Ni Ni 0.3393 1.1124 'International Tables Vol C Tables 4.2.6.8 and 6.1.1.4'
W W -0.8490 6.8722 'International Tables Vol C Tables 4.2.6.8 and 6.1.1.4'

loop_
_geom_angle_atom_site_label_1
_geom_angle_atom_site_label_2
_geom_angle_atom_site_label_3
_geom_angle
O1 W1 O12 103.1(10)
O1 W1 O7 102.4(10)
O12 W1 O7 89.8(9)
O1 W1 O2 98.3(10)
O12 W1 O2 158.6(9)
O7 W1 O2 86.8(9)
O1 W1 O6 99.0(10)
O12 W1 O6 92.1(10)
O7 W1 O6 157.5(9)
O2 W1 O6 83.3(10)
O1 W1 O13 169.3(8)
O12 W1 O13 84.8(8)
O7 W1 O13 84.6(8)
O2 W1 O13 73.8(8)
O6 W1 O13 73.3(8)
O3 W2 O8 104.4(10)
O3 W2 O9 100.5(10)
O8 W2 O9 87.6(9)
O3 W2 O4 98.9(10)
O8 W2 O4 156.7(10)
O9 W2 O4 89.2(10)
O3 W2 O2 101.3(10)
O8 W2 O2 88.6(9)
O9 W2 O2 158.1(9)
O4 W2 O2 85.8(10)
O3 W2 O13 169.7(8)
O8 W2 O13 84.3(9)
O9 W2 O13 85.2(8)
O4 W2 O13 72.4(9)
O2 W2 O13 72.9(7)
O5 W3 O10 102.7(10)
O5 W3 O11 102.5(11)
O10 W3 O11 88.2(9)
O5 W3 O4 99.5(11)
O10 W3 O4 89.9(11)
O11 W3 O4 157.8(9)
O5 W3 O6 99.2(11)
O10 W3 O6 157.7(9)
O11 W3 O6 91.0(10)
O4 W3 O6 82.6(11)
O5 W3 O13 169.4(10)
O10 W3 O13 84.6(8)
O11 W3 O13 85.2(8)
O4 W3 O13 72.6(8)
O6 W3 O13 73.2(8)
O17 W4 O29 102.3(10)
O17 W4 O28 101.3(11)
O29 W4 O28 92.1(9)
O17 W4 O18 98.7(11)
O29 W4 O18 93.3(10)
O28 W4 O18 157.6(9)
O17 W4 O7 93.9(9)
O29 W4 O7 163.7(9)
O28 W4 O7 83.0(9)
O18 W4 O7 85.7(9)
O17 W4 O14 170.7(9)
O29 W4 O14 83.2(9)
O28 W4 O14 85.8(8)
O18 W4 O14 73.3(8)
O7 W4 O14 81.0(8)
O19 W5 O30 101.5(10)
O19 W5 O20 102.3(10)
O30 W5 O20 92.5(9)
O19 W5 O18 98.7(10)
O30 W5 O18 91.5(9)
O20 W5 O18 157.4(10)
O19 W5 O8 98.8(9)
O30 W5 O8 159.7(9)
O20 W5 O8 82.0(9)
O18 W5 O8 86.6(9)
O19 W5 O14 170.1(9)
O30 W5 O14 79.8(8)
O20 W5 O14 87.4(9)
O18 W5 O14 71.4(8)
O8 W5 O14 80.5(8)
O21 W6 O31 101.1(9)
O21 W6 O22 98.6(9)
O31 W6 O22 93.1(9)
O21 W6 O20 101.0(11)
O31 W6 O20 93.8(10)
O22 W6 O20 157.5(8)
O21 W6 O9 95.0(9)
O31 W6 O9 163.8(8)
O22 W6 O9 86.3(8)
O20 W6 O9 81.2(8)
O21 W6 O15 171.6(9)
O31 W6 O15 81.7(8)
O22 W6 O15 73.2(7)
O20 W6 O15 86.6(8)
O9 W6 O15 82.6(8)
O23 W7 O32 103.6(11)
O23 W7 O24 101.7(11)
O32 W7 O24 91.3(9)
O23 W7 O22 99.8(10)
O32 W7 O22 93.8(9)
O24 W7 O22 156.1(8)
O23 W7 O10 96.4(10)
O32 W7 O10 159.8(9)
O24 W7 O10 82.0(9)
O22 W7 O10 85.3(8)
O23 W7 O15 171.5(10)
O32 W7 O15 80.2(8)
O24 W7 O15 85.7(8)
O22 W7 O15 72.2(7)
O10 W7 O15 80.3(7)
O25 W8 O33 101.3(11)
O25 W8 O24 102.4(12)
O33 W8 O24 91.7(9)
O25 W8 O26 98.6(12)
O33 W8 O26 92.3(10)
O24 W8 O26 157.4(9)
O25 W8 O11 97.4(9)
O33 W8 O11 161.3(10)
O24 W8 O11 83.7(8)
O26 W8 O11 85.4(9)
O25 W8 O16 172.2(11)
O33 W8 O16 80.1(9)
O24 W8 O16 85.2(8)
O26 W8 O16 73.6(8)
O11 W8 O16 81.5(8)
O27 W9 O34 101.6(10)
O27 W9 O28 101.8(11)
O34 W9 O28 94.4(9)
O27 W9 O26 96.8(11)
O34 W9 O26 93.2(10)
O28 W9 O26 158.0(9)
O27 W9 O12 94.8(10)
O34 W9 O12 163.5(9)
O28 W9 O12 81.3(9)
O26 W9 O12 85.5(9)
O27 W9 O16 170.4(10)
O34 W9 O16 83.0(8)
O28 W9 O16 86.1(8)
O26 W9 O16 74.4(8)
O12 W9 O16 80.8(7)
O35 W10 O50 100.2(9)
O35 W10 O46 99.6(10)
O50 W10 O46 91.4(9)
O35 W10 O36 101.8(11)
O50 W10 O36 96.2(9)
O46 W10 O36 155.7(8)
O35 W10 O29 93.8(10)
O50 W10 O29 165.9(9)
O46 W10 O29 84.0(8)
O36 W10 O29 83.1(8)
O35 W10 O47 173.6(10)
O50 W10 O47 84.3(8)
O46 W10 O47 84.9(7)
O36 W10 O47 73.0(8)
O29 W10 O47 82.0(8)
O37 W11 O51 103.6(10)
O37 W11 O38 99.1(10)
O51 W11 O38 92.5(8)
O37 W11 O36 102.2(11)
O51 W11 O36 94.5(9)
O38 W11 O36 155.4(8)
O37 W11 O30 92.4(10)
O51 W11 O30 164.0(9)
O38 W11 O30 85.6(7)
O36 W11 O30 81.3(8)
O37 W11 O47 171.1(10)
O51 W11 O47 84.2(8)
O38 W11 O47 84.7(8)
O36 W11 O47 72.5(8)
O30 W11 O47 79.8(8)
O39 W12 O52 99.7(9)
O39 W12 O38 101.6(11)
O52 W12 O38 94.0(9)
O39 W12 O40 100.0(11)
O52 W12 O40 94.0(9)
O38 W12 O40 155.3(8)
O39 W12 O31 92.9(9)
O52 W12 O31 167.4(8)
O38 W12 O31 84.6(8)
O40 W12 O31 82.5(9)
O39 W12 O48 172.6(10)
O52 W12 O48 84.5(8)
O38 W12 O48 84.1(7)
O40 W12 O48 73.5(7)
O31 W12 O48 82.9(7)
O41 W13 O53 100.5(9)
O41 W13 O42 97.9(10)
O53 W13 O42 94.6(9)
O41 W13 O40 103.6(9)
O53 W13 O40 93.1(8)
O42 W13 O40 155.4(9)
O41 W13 O32 94.6(9)
O53 W13 O32 164.9(9)
O42 W13 O32 84.8(9)
O40 W13 O32 81.8(8)
O41 W13 O48 176.1(8)
O53 W13 O48 82.9(7)
O42 W13 O48 83.7(8)
O40 W13 O48 74.1(7)
O32 W13 O48 82.0(8)
O43 W14 O54 100.1(11)
O43 W14 O44 101.9(9)
O54 W14 O44 95.0(8)
O43 W14 O42 99.5(10)
O54 W14 O42 91.9(9)
O44 W14 O42 156.0(9)
O43 W14 O33 95.1(11)
O54 W14 O33 164.6(10)
O44 W14 O33 84.0(9)
O42 W14 O33 83.4(9)
O43 W14 O49 175.3(9)
O54 W14 O49 83.9(9)
O44 W14 O49 75.2(7)
O42 W14 O49 82.7(8)
O33 W14 O49 81.0(8)
O45 W15 O55 100.7(9)
O45 W15 O46 101.5(10)
O55 W15 O46 92.4(9)
O45 W15 O44 99.5(10)
O55 W15 O44 94.0(9)
O46 W15 O44 156.5(7)
O45 W15 O34 93.0(9)
O55 W15 O34 166.1(9)
O46 W15 O34 86.8(9)
O44 W15 O34 81.6(8)
O45 W15 O49 171.5(9)
O55 W15 O49 84.4(8)
O46 W15 O49 84.9(7)
O44 W15 O49 73.2(6)
O34 W15 O49 81.7(7)
O60 Ni1 N2 91.3(10)
O60 Ni1 O55 81.2(7)
N2 Ni1 O55 92.4(11)
O60 Ni1 N3 98.7(10)
N2 Ni1 N3 94.9(13)
O55 Ni1 N3 172.7(10)
O60 Ni1 N1 177.3(11)
N2 Ni1 N1 88.5(11)
O55 Ni1 N1 96.2(11)
N3 Ni1 N1 83.9(12)
O60 Ni1 O50 80.6(7)
N2 Ni1 O50 171.2(10)
O55 Ni1 O50 83.2(8)
N3 Ni1 O50 89.6(10)
N1 Ni1 O50 99.5(9)
O60 Ni2 O61 97.3(8)
O60 Ni2 O57 97.9(8)
O61 Ni2 O57 92.3(9)
O60 Ni2 O51 174.0(8)
O61 Ni2 O51 81.6(8)
O57 Ni2 O51 88.1(8)
O60 Ni2 O50 82.6(7)
O61 Ni2 O50 174.1(8)
O57 Ni2 O50 93.5(9)
O51 Ni2 O50 97.8(8)
O60 Ni2 O56 84.0(7)
O61 Ni2 O56 84.3(8)
O57 Ni2 O56 176.3(9)
O51 Ni2 O56 90.0(7)
O50 Ni2 O56 89.8(7)
O61 Ni3 N4 98.7(10)
O61 Ni3 N6 90.7(10)
N4 Ni3 N6 88.7(10)
O61 Ni3 O51 79.9(8)
N4 Ni3 O51 177.9(10)
N6 Ni3 O51 92.9(9)
O61 Ni3 N5 174.1(9)
N4 Ni3 N5 86.3(12)
N6 Ni3 N5 92.4(11)
O51 Ni3 N5 95.0(10)
O61 Ni3 O52 80.3(8)
N4 Ni3 O52 93.5(9)
N6 Ni3 O52 170.9(10)
O51 Ni3 O52 84.8(7)
N5 Ni3 O52 96.5(10)
O62 Ni4 O61 98.5(8)
O62 Ni4 O53 82.6(8)
O61 Ni4 O53 174.5(8)
O62 Ni4 O58 92.1(8)
O61 Ni4 O58 95.9(8)
O53 Ni4 O58 89.5(8)
O62 Ni4 O52 176.4(8)
O61 Ni4 O52 82.5(8)
O53 Ni4 O52 96.1(8)
O58 Ni4 O52 91.2(8)
O62 Ni4 O56 85.2(8)
O61 Ni4 O56 84.2(7)
O53 Ni4 O56 90.5(8)
O58 Ni4 O56 177.3(8)
O52 Ni4 O56 91.5(8)
N7 Ni5 O62 99.0(10)
N7 Ni5 N8 84.2(12)
O62 Ni5 N8 174.6(10)
N7 Ni5 N9 92.4(10)
O62 Ni5 N9 91.1(10)
N8 Ni5 N9 93.1(12)
N7 Ni5 O53 177.1(9)
O62 Ni5 O53 79.9(8)
N8 Ni5 O53 96.8(10)
N9 Ni5 O53 90.3(9)
N7 Ni5 O54 93.3(9)
O62 Ni5 O54 80.5(8)
N8 Ni5 O54 95.1(11)
N9 Ni5 O54 170.5(10)
O53 Ni5 O54 83.9(8)
O59 Ni6 O60 97.2(8)
O59 Ni6 O62 96.9(8)
O60 Ni6 O62 96.2(8)
O59 Ni6 O54 89.0(9)
O60 Ni6 O54 173.8(8)
O62 Ni6 O54 82.7(8)
O59 Ni6 O55 87.5(8)
O60 Ni6 O55 81.2(8)
O62 Ni6 O55 175.2(8)
O54 Ni6 O55 99.4(9)
O59 Ni6 O56 179.0(8)
O60 Ni6 O56 82.5(7)
O62 Ni6 O56 84.1(7)
O54 Ni6 O56 91.2(8)
O55 Ni6 O56 91.5(7)
O16 P1 O15 110.4(11)
O16 P1 O13 108.4(11)
O15 P1 O13 108.3(11)
O16 P1 O14 111.0(11)
O15 P1 O14 111.8(11)
O13 P1 O14 106.8(11)
O48 P2 O56 107.6(10)
O48 P2 O49 109.6(11)
O56 P2 O49 108.7(10)
O48 P2 O47 112.4(12)
O56 P2 O47 108.8(11)
O49 P2 O47 109.7(10)
W1 O2 W2 120.8(11)
W3 O4 W2 122.7(12)
W3 O6 W1 120.6(11)
W1 O7 W4 147.6(12)
W2 O8 W5 150.7(12)
W2 O9 W6 150.3(11)
W3 O10 W7 152.3(13)
W3 O11 W8 148.3(10)
W1 O12 W9 150.1(12)
P1 O13 W1 123.7(11)
P1 O13 W3 123.1(11)
W1 O13 W3 92.6(7)
P1 O13 W2 123.8(11)
W1 O13 W2 92.5(6)
W3 O13 W2 92.3(7)
P1 O14 W4 128.9(11)
P1 O14 W5 126.3(11)
W4 O14 W5 92.4(7)
P1 O15 W6 127.4(11)
P1 O15 W7 127.1(11)
W6 O15 W7 91.3(7)
P1 O16 W9 127.3(12)
P1 O16 W8 128.4(11)
W9 O16 W8 90.9(7)
W4 O18 W5 122.2(12)
W5 O20 W6 155.5(13)
W6 O22 W7 122.2(8)
W8 O24 W7 155.4(12)
W9 O26 W8 120.1(11)
W4 O28 W9 156.6(13)
W4 O29 W10 165.2(13)
W5 O30 W11 162.5(12)
W6 O31 W12 162.6(14)
W7 O32 W13 163.1(13)
W8 O33 W14 163.6(14)
W9 O34 W15 160.9(13)
W10 O36 W11 121.9(10)
W12 O38 W11 147.1(9)
W12 O40 W13 121.0(9)
W14 O42 W13 146.7(11)
W14 O44 W15 120.7(8)
W15 O46 W10 146.8(11)
P2 O47 W10 127.4(12)
P2 O47 W11 125.3(11)
W10 O47 W11 91.5(7)
P2 O48 W13 129.1(12)
P2 O48 W12 127.1(11)
W13 O48 W12 90.8(7)
P2 O49 W14 128.6(10)
P2 O49 W15 126.9(10)
W14 O49 W15 90.3(6)
W10 O50 Ni2 132.7(10)
W10 O50 Ni1 130.7(11)
Ni2 O50 Ni1 93.7(7)
W11 O51 Ni2 132.8(11)
W11 O51 Ni3 127.1(11)
Ni2 O51 Ni3 96.8(8)
W12 O52 Ni4 132.0(11)
W12 O52 Ni3 126.9(11)
Ni4 O52 Ni3 95.0(8)
W13 O53 Ni4 133.9(10)
W13 O53 Ni5 125.6(10)
Ni4 O53 Ni5 96.3(8)
W14 O54 Ni6 131.4(12)
W14 O54 Ni5 128.7(11)
Ni6 O54 Ni5 96.1(8)
W15 O55 Ni6 130.3(12)
W15 O55 Ni1 129.1(11)
Ni6 O55 Ni1 96.2(9)
P2 O56 Ni2 123.7(11)
P2 O56 Ni4 124.0(11)
Ni2 O56 Ni4 92.6(7)
P2 O56 Ni6 122.6(11)
Ni2 O56 Ni6 93.0(7)
Ni4 O56 Ni6 92.1(7)
Ni2 O60 Ni1 101.6(8)
Ni2 O60 Ni6 100.4(7)
Ni1 O60 Ni6 100.0(8)
Ni3 O61 Ni2 100.5(8)
Ni3 O61 Ni4 101.6(9)
Ni2 O61 Ni4 98.6(8)
Ni4 O62 Ni6 98.5(9)
Ni4 O62 Ni5 100.2(9)
Ni6 O62 Ni5 99.8(8)
N1 C1 C2 111(3)
N2 C2 C1 122(3)
N1 C3 C4 115(3)
N3 C4 C3 122(4)
C6 C5 N5 115(4)
C5 C6 N4 113(4)
N6 C7 C8 107(3)
N4 C8 C7 118(3)
C10 C9 N8 114(4)
C9 C10 N7 113(4)
N7 C11 C12 109(3)
N9 C12 C11 107(3)
C3 N1 C1 96(3)
C3 N1 Ni1 111(2)
C1 N1 Ni1 107(2)
C2 N2 Ni1 101(2)
C4 N3 Ni1 106(2)
C8 N4 C6 101(3)
C8 N4 Ni3 100(2)
C6 N4 Ni3 105(2)
C5 N5 Ni3 108(2)
C7 N6 Ni3 104(2)
C11 N7 C10 96(3)
C11 N7 Ni5 97(2)
C10 N7 Ni5 112(3)
C9 N8 Ni5 111(3)
C12 N9 Ni5 90(2)

loop_
_geom_bond_atom_site_label_1
_geom_bond_atom_site_label_2
_geom_bond_distance
W1 O1 1.72(2)
W1 O12 1.82(2)
W1 O7 1.871(19)
W1 O2 1.94(2)
W1 O6 1.96(3)
W1 O13 2.342(19)
W2 O3 1.72(2)
W2 O8 1.83(2)
W2 O9 1.86(2)
W2 O4 1.94(2)
W2 O2 1.97(2)
W2 O13 2.357(18)
W3 O5 1.78(3)
W3 O10 1.80(2)
W3 O11 1.88(2)
W3 O4 1.93(2)
W3 O6 1.95(2)
W3 O13 2.36(2)
W4 O17 1.69(2)
W4 O29 1.779(18)
W4 O28 1.87(2)
W4 O18 1.89(2)
W4 O7 2.010(18)
W4 O14 2.29(2)
W5 O19 1.73(2)
W5 O30 1.834(17)
W5 O20 1.863(19)
W5 O18 1.928(19)
W5 O8 2.010(19)
W5 O14 2.34(2)
W6 O21 1.74(2)
W6 O31 1.814(18)
W6 O22 1.897(19)
W6 O20 1.91(2)
W6 O9 1.99(2)
W6 O15 2.327(19)
W7 O23 1.73(2)
W7 O32 1.822(19)
W7 O24 1.89(2)
W7 O22 1.924(18)
W7 O10 2.02(2)
W7 O15 2.351(19)
W8 O25 1.70(2)
W8 O33 1.815(19)
W8 O24 1.89(2)
W8 O26 1.95(2)
W8 O11 1.99(2)
W8 O16 2.35(2)
W9 O27 1.71(2)
W9 O34 1.826(17)
W9 O28 1.91(2)
W9 O26 1.91(2)
W9 O12 2.04(2)
W9 O16 2.344(19)
W10 O35 1.74(2)
W10 O50 1.766(18)
W10 O46 1.90(2)
W10 O36 1.91(2)
W10 O29 2.070(19)
W10 O47 2.34(2)
W11 O37 1.71(2)
W11 O51 1.819(19)
W11 O38 1.907(19)
W11 O36 1.93(2)
W11 O30 2.005(16)
W11 O47 2.34(2)
W12 O39 1.75(2)
W12 O52 1.80(2)
W12 O38 1.888(19)
W12 O40 1.912(18)
W12 O31 2.04(2)
W12 O48 2.37(2)
W13 O41 1.73(2)
W13 O53 1.810(18)
W13 O42 1.91(2)
W13 O40 1.929(19)
W13 O32 2.016(19)
W13 O48 2.33(2)
W14 O43 1.72(2)
W14 O54 1.821(19)
W14 O44 1.890(19)
W14 O42 1.89(2)
W14 O33 2.023(19)
W14 O49 2.350(18)
W15 O45 1.72(2)
W15 O55 1.85(2)
W15 O46 1.90(2)
W15 O44 1.965(19)
W15 O34 2.019(17)
W15 O49 2.378(18)
Ni1 O60 2.011(18)
Ni1 N2 2.04(3)
Ni1 O55 2.10(2)
Ni1 N3 2.13(3)
Ni1 N1 2.14(3)
Ni1 O50 2.17(2)
Ni2 O60 2.006(19)
Ni2 O61 2.026(19)
Ni2 O57 2.04(2)
Ni2 O51 2.05(2)
Ni2 O50 2.092(19)
Ni2 O56 2.13(2)
Ni3 O61 2.02(2)
Ni3 N4 2.08(3)
Ni3 N6 2.11(3)
Ni3 O51 2.12(2)
Ni3 N5 2.14(3)
Ni3 O52 2.18(2)
Ni4 O62 2.026(19)
Ni4 O61 2.03(2)
Ni4 O53 2.059(19)
Ni4 O58 2.07(2)
Ni4 O52 2.08(2)
Ni4 O56 2.127(18)
Ni5 N7 2.02(3)
Ni5 O62 2.06(2)
Ni5 N8 2.06(3)
Ni5 N9 2.09(2)
Ni5 O53 2.141(19)
Ni5 O54 2.15(2)
Ni6 O59 2.02(2)
Ni6 O60 2.037(18)
Ni6 O62 2.04(2)
Ni6 O54 2.07(2)
Ni6 O55 2.07(2)
Ni6 O56 2.16(2)
P1 O16 1.55(2)
P1 O15 1.58(2)
P1 O13 1.598(18)
P1 O14 1.60(2)
P2 O48 1.50(2)
P2 O56 1.53(2)
P2 O49 1.54(2)
P2 O47 1.55(2)
C1 N1 1.478(10)
C1 C2 1.496(10)
C2 N2 1.480(10)
C3 N1 1.39(5)
C3 C4 1.498(10)
C4 N3 1.42(5)
C5 C6 1.48(7)
C5 N5 1.50(5)
C6 N4 1.56(6)
C7 N6 1.486(10)
C7 C8 1.508(10)
C8 N4 1.483(10)
C9 C10 1.47(6)
C9 N8 1.484(10)
C10 N7 1.479(10)
C11 N7 1.476(10)
C11 C12 1.501(10)
C12 N9 1.477(10)
OW1 OW2 1.65(4)
